data_4003002
loop_
_publ_author_name
'Tian, Yuanmeng'
'Liang, Gan'
'Fan, Tao'
'Shang, Jin'
'Shang, Shanshan'
'Ma, Yunsheng'
'Matsuda, Ryotaro'
'Liu, Mingxian'
'Wang, Man'
'Li, Liangchun'
'Kitagawa, Susumu'

_publ_section_title
;
 Grafting Free Carboxylic Acid Groups onto the Pore Surface of 3D Porous
 Coordination Polymers for High Proton Conductivity
;
_journal_issue 20
_journal_name_full 'Chemistry of Materials'
_journal_page_first 8494
_journal_paper_doi 10.1021/acs.chemmater.9b02924
_journal_volume 31
_journal_year 2019
_chemical_formula_moiety 'C13 H5 Cu1 O9'
_chemical_formula_sum 'C13 H5 Cu O9'
_chemical_formula_weight 368.72
_space_group_IT_number 166
_space_group_name_Hall '-R 3 2"'
_space_group_name_H-M_alt 'R -3 m :H'
_symmetry_cell_setting trigonal
_symmetry_space_group_name_Hall '-R 3 2"'
_symmetry_space_group_name_H-M 'R -3 m :H'
_atom_sites_solution_hydrogens geom
_atom_sites_solution_primary direct
_atom_sites_solution_secondary difmap
_audit_creation_method SHELXL-97
_cell_angle_alpha 90.00
_cell_angle_beta 90.00
_cell_angle_gamma 120.00
_cell_formula_units_Z 18
_cell_length_a 18.8598(6)
_cell_length_b 18.8598(6)
_cell_length_c 37.7513(18)
_cell_measurement_reflns_used 8562
_cell_measurement_temperature 273(2)
_cell_measurement_theta_max 18.463
_cell_measurement_theta_min 2.037
_cell_volume 11628.8(8)
_computing_cell_refinement 'Bruker FRAMBO'
_computing_data_collection 'Bruker FRAMBO'
_computing_data_reduction 'Bruker SAINT'
_computing_molecular_graphics 'Bruker SHELXTL'
_computing_publication_material 'Bruker SHELXTL'
_computing_structure_refinement 'SHELXL-97 (Sheldrick, 1997)'
_computing_structure_solution 'SHELXS-97 (Sheldrick, 1990)'
_diffrn_ambient_temperature 273(2)
_diffrn_measured_fraction_theta_full 0.997
_diffrn_measured_fraction_theta_max 0.997
_diffrn_measurement_device_type 'multiwire proportional'
_diffrn_measurement_method 'phi and omega scans'
_diffrn_radiation_monochromator graphite
_diffrn_radiation_source 'fine-focus sealed tube'
_diffrn_radiation_type MoK\a
_diffrn_radiation_wavelength 0.71073
_diffrn_reflns_av_R_equivalents 0.1849
_diffrn_reflns_av_sigmaI/netI 0.0929
_diffrn_reflns_limit_h_max 23
_diffrn_reflns_limit_h_min -23
_diffrn_reflns_limit_k_max 23
_diffrn_reflns_limit_k_min -21
_diffrn_reflns_limit_l_max 46
_diffrn_reflns_limit_l_min -31
_diffrn_reflns_number 12339
_diffrn_reflns_theta_full 26.00
_diffrn_reflns_theta_max 26.00
_diffrn_reflns_theta_min 2.49
_exptl_absorpt_coefficient_mu 0.871
_exptl_absorpt_correction_T_max 0.8117
_exptl_absorpt_correction_T_min 0.7802
_exptl_absorpt_correction_type multi-scan
_exptl_absorpt_process_details sadabs
_exptl_crystal_colour blue
_exptl_crystal_density_diffrn 0.948
_exptl_crystal_density_method 'not measured'
_exptl_crystal_description block
_exptl_crystal_F_000 3312
_exptl_crystal_size_max 0.13
_exptl_crystal_size_mid 0.12
_exptl_crystal_size_min 0.09
_platon_squeeze_details
;
;
_refine_diff_density_max 1.480
_refine_diff_density_min -0.668
_refine_diff_density_rms 0.157
_refine_ls_extinction_method none
_refine_ls_goodness_of_fit_ref 1.229
_refine_ls_hydrogen_treatment mixed
_refine_ls_matrix_type full
_refine_ls_number_parameters 152
_refine_ls_number_reflns 2791
_refine_ls_number_restraints 0
_refine_ls_restrained_S_all 1.229
_refine_ls_R_factor_all 0.1238
_refine_ls_R_factor_gt 0.1069
_refine_ls_shift/su_max 0.001
_refine_ls_shift/su_mean 0.000
_refine_ls_structure_factor_coef Fsqd
_refine_ls_weighting_details 'calc w=1/[\s^2^(Fo^2^)+(0.1820P)^2^+0.0000P] where P=(Fo^2^+2Fc^2^)/3'
_refine_ls_weighting_scheme calc
_refine_ls_wR_factor_gt 0.2759
_refine_ls_wR_factor_ref 0.2903
_reflns_number_gt 2166
_reflns_number_total 2791
_reflns_threshold_expression >2sigma(I)
_cod_data_source_file cm9b02924_si_003.cif
_cod_data_source_block TJU-102
_cod_depositor_comments
;
The following automatic conversions were performed:

'_symmetry_cell_setting' value 'Trigonal' changed to 'trigonal'
according to
/home/data/users/saulius/crontab/automatic-downloads/current/ACS/lib/dictionaries/cif_core.dic
dictionary named 'cif_core.dic' version 2.4.2 from 2011-04-26.

Automatic conversion script
Id: cif_fix_values 4973 2017-02-22 13:04:09Z antanas 
;
_cod_original_sg_symbol_H-M R-3m
_cod_original_formula_sum 'C13 H5 Cu1 O9'
_cod_database_code 4003002

loop_
_symmetry_equiv_pos_as_xyz
'x, y, z'
'-y, x-y, z'
'-x+y, -x, z'
'y, x, -z'
'x-y, -y, -z'
'-x, -x+y, -z'
'x+2/3, y+1/3, z+1/3'
'-y+2/3, x-y+1/3, z+1/3'
'-x+y+2/3, -x+1/3, z+1/3'
'y+2/3, x+1/3, -z+1/3'
'x-y+2/3, -y+1/3, -z+1/3'
'-x+2/3, -x+y+1/3, -z+1/3'
'x+1/3, y+2/3, z+2/3'
'-y+1/3, x-y+2/3, z+2/3'
'-x+y+1/3, -x+2/3, z+2/3'
'y+1/3, x+2/3, -z+2/3'
'x-y+1/3, -y+2/3, -z+2/3'
'-x+1/3, -x+y+2/3, -z+2/3'
'-x, -y, -z'
'y, -x+y, -z'
'x-y, x, -z'
'-y, -x, z'
'-x+y, y, z'
'x, x-y, z'
'-x+2/3, -y+1/3, -z+1/3'
'y+2/3, -x+y+1/3, -z+1/3'
'x-y+2/3, x+1/3, -z+1/3'
'-y+2/3, -x+1/3, z+1/3'
'-x+y+2/3, y+1/3, z+1/3'
'x+2/3, x-y+1/3, z+1/3'
'-x+1/3, -y+2/3, -z+2/3'
'y+1/3, -x+y+2/3, -z+2/3'
'x-y+1/3, x+2/3, -z+2/3'
'-y+1/3, -x+2/3, z+2/3'
'-x+y+1/3, y+2/3, z+2/3'
'x+1/3, x-y+2/3, z+2/3'

loop_
_atom_site_label
_atom_site_type_symbol
_atom_site_fract_x
_atom_site_fract_y
_atom_site_fract_z
_atom_site_U_iso_or_equiv
_atom_site_adp_type
_atom_site_occupancy
_atom_site_symmetry_multiplicity
_atom_site_calc_flag
_atom_site_refinement_flags
_atom_site_disorder_assembly
_atom_site_disorder_group
Cu1 Cu 0.18885(2) 0.37770(4) 0.303974(18) 0.0356(4) Uani 1 2 d S . .
O1 O 0.2210(2) 0.4420(5) 0.25526(15) 0.085(2) Uani 1 2 d S . .
H1 H 0.2000 0.4714 0.2538 0.19(5) Uiso 1 1 d R . .
O2 O 0.2216(3) 0.2979(2) 0.29011(9) 0.0639(12) Uani 1 1 d . . .
O3 O 0.1836(3) 0.2220(2) 0.33947(10) 0.0605(11) Uani 1 1 d . . .
O4 O 0.1216(14) 0.066(3) 0.1815(5) 0.209(14) Uani 0.50 1 d P A -1
O5 O 0.1623(13) -0.0301(11) 0.1881(5) 0.187(9) Uani 0.50 1 d P A -1
O6 O 0.4681(13) 0.2543(18) 0.2418(6) 0.180(16) Uani 0.50 1 d P A -1
O7 O 0.4297(13) 0.3390(12) 0.2276(4) 0.168(8) Uani 0.50 1 d P A -1
C1 C 0.2114(4) 0.2386(3) 0.30904(15) 0.0593(15) Uani 1 1 d . . .
C2 C 0.2312(4) 0.1799(3) 0.29058(18) 0.0720(19) Uani 1 1 d . . .
C3 C 0.2178(6) 0.1089(3) 0.3080(2) 0.063(2) Uani 1 2 d S . .
H3 H 0.1999 0.0999 0.3314 0.075 Uiso 1 2 calc SR . .
C4 C 0.2600(5) 0.1922(4) 0.25797(19) 0.079(2) Uani 1 1 d . . .
H4 H 0.2741 0.2419 0.2472 0.095 Uiso 1 1 calc R . .
C5 C 0.2706(9) 0.1353(4) 0.2388(3) 0.090(4) Uani 1 2 d S . .
C6 C 0.3028(11) 0.154(11) 0.2023(5) 0.092(12) Uani 0.50 1 d P A -1
C7 C 0.2581(12) 0.1058(9) 0.1738(4) 0.094(5) Uani 0.50 1 d P A -1
C8 C 0.3806(13) 0.2179(12) 0.1939(5) 0.103(7) Uani 0.50 1 d P A -1
C9 C 0.1729(18) 0.0388(17) 0.1821(6) 0.120(10) Uani 0.50 1 d P A -1
C10 C 0.4298(17) 0.2742(17) 0.2233(7) 0.118(8) Uani 0.50 1 d P A -1

loop_
_atom_site_aniso_label
_atom_site_aniso_U_11
_atom_site_aniso_U_22
_atom_site_aniso_U_33
_atom_site_aniso_U_23
_atom_site_aniso_U_13
_atom_site_aniso_U_12
Cu1 0.0473(5) 0.0229(5) 0.0287(5) 0.0037(3) 0.00185(13) 0.0114(2)
O1 0.101(4) 0.093(5) 0.057(3) 0.059(4) 0.0295(18) 0.046(2)
O2 0.101(3) 0.044(2) 0.056(2) 0.0113(17) 0.025(2) 0.043(2)
O3 0.090(3) 0.051(2) 0.052(2) 0.0101(16) 0.0195(19) 0.044(2)
O4 0.21(2) 0.124(18) 0.169(13) 0.04(2) 0.018(15) -0.01(2)
O5 0.220(18) 0.097(11) 0.142(12) 0.043(10) -0.031(13) 0.002(12)
O6 0.176(17) 0.13(3) 0.181(15) -0.010(14) -0.016(13) 0.039(18)
O7 0.197(17) 0.119(12) 0.097(9) -0.026(9) 0.035(10) 0.011(13)
C1 0.077(4) 0.036(3) 0.061(3) 0.002(2) 0.021(3) 0.026(3)
C2 0.099(5) 0.051(3) 0.070(4) 0.001(3) 0.031(3) 0.041(3)
C3 0.102(7) 0.054(3) 0.048(4) 0.011(2) 0.022(4) 0.051(3)
C4 0.121(6) 0.051(3) 0.077(4) 0.021(3) 0.026(4) 0.053(4)
C5 0.126(9) 0.069(4) 0.093(8) 0.009(3) 0.018(7) 0.063(5)
C6 0.132(12) 0.06(2) 0.103(10) 0.00(4) 0.026(9) 0.06(3)
C7 0.138(14) 0.062(9) 0.082(10) 0.012(7) 0.041(10) 0.050(9)
C8 0.142(18) 0.073(10) 0.092(13) 0.010(8) 0.036(11) 0.051(10)
C9 0.15(3) 0.095(16) 0.095(13) -0.002(11) 0.024(14) 0.050(16)
C10 0.15(2) 0.095(15) 0.103(15) 0.013(14) 0.018(13) 0.053(15)

loop_
_atom_type_symbol
_atom_type_description
_atom_type_scat_dispersion_real
_atom_type_scat_dispersion_imag
_atom_type_scat_source
C C 0.0033 0.0016 'International Tables Vol C Tables 4.2.6.8 and 6.1.1.4'
H H 0.0000 0.0000 'International Tables Vol C Tables 4.2.6.8 and 6.1.1.4'
O O 0.0106 0.0060 'International Tables Vol C Tables 4.2.6.8 and 6.1.1.4'
Cu Cu 0.3201 1.2651 'International Tables Vol C Tables 4.2.6.8 and 6.1.1.4'

loop_
_geom_angle_atom_site_label_1
_geom_angle_atom_site_label_2
_geom_angle_atom_site_label_3
_geom_angle
_geom_angle_site_symmetry_1
_geom_angle_site_symmetry_3
O3 Cu1 O3 88.7(3) 31 17
O3 Cu1 O2 90.1(2) 31 23
O3 Cu1 O2 167.97(15) 17 23
O3 Cu1 O2 167.97(15) 31 .
O3 Cu1 O2 90.1(2) 17 .
O2 Cu1 O2 88.6(3) 23 .
O3 Cu1 O1 96.43(19) 31 .
O3 Cu1 O1 96.43(19) 17 .
O2 Cu1 O1 95.60(19) 23 .
O2 Cu1 O1 95.60(19) . .
O3 Cu1 Cu1 86.04(11) 31 31
O3 Cu1 Cu1 86.04(11) 17 31
O2 Cu1 Cu1 81.94(10) 23 31
O2 Cu1 Cu1 81.94(10) . 31
O1 Cu1 Cu1 176.5(2) . 31
Cu1 O1 H1 110.3 . .
C1 O2 Cu1 124.3(3) . .
C1 O3 Cu1 120.1(4) . 31
O3 C1 O2 127.6(5) . .
O3 C1 C2 118.2(5) . .
O2 C1 C2 114.0(5) . .
C4 C2 C3 118.1(6) . .
C4 C2 C1 122.3(6) . .
C3 C2 C1 119.6(5) . .
C2 C3 C2 120.4(7) 24 .
C2 C3 H3 119.8 24 .
C2 C3 H3 119.8 . .
C2 C4 C5 123.8(7) . .
C2 C4 H4 118.1 . .
C5 C4 H4 118.1 . .
C4 C5 C4 115.1(10) . 24
C4 C5 C6 124(8) . 24
C4 C5 C6 120(8) 24 24
C4 C5 C6 120(8) . .
C4 C5 C6 124(8) 24 .
C6 C5 C6 4(10) 24 .
C8 C6 C7 115.1(17) . .
C8 C6 C5 123(5) . .
C7 C6 C5 121(6) . .
C6 C7 C9 116(2) . .
C6 C8 C10 117(3) . .
O5 C9 O4 131(3) . .
O5 C9 C7 118(3) . .
O4 C9 C7 111(3) . .
O6 C10 O7 122(3) . .
O6 C10 C8 118(3) . .
O7 C10 C8 119(2) . .

loop_
_geom_bond_atom_site_label_1
_geom_bond_atom_site_label_2
_geom_bond_distance
_geom_bond_site_symmetry_2
Cu1 O3 1.959(4) 31
Cu1 O3 1.960(4) 17
Cu1 O2 1.963(4) 23
Cu1 O2 1.963(4) .
Cu1 O1 2.117(5) .
Cu1 Cu1 2.6485(13) 31
O1 H1 0.8284 .
O2 C1 1.258(6) .
O3 C1 1.236(7) .
O3 Cu1 1.959(4) 31
O4 C9 1.31(6) .
O5 C9 1.23(3) .
O6 C10 1.19(3) .
O7 C10 1.23(3) .
C1 C2 1.506(8) .
C2 C4 1.319(9) .
C2 C3 1.397(7) .
C3 C2 1.397(7) 24
C3 H3 0.9300 .
C4 C5 1.390(9) .
C4 H4 0.9300 .
C5 C4 1.390(9) 24
C5 C6 1.48(2) 24
C5 C6 1.48(2) .
C6 C8 1.39(7) .
C6 C7 1.39(7) .
C7 C9 1.50(3) .
C8 C10 1.49(3) .

loop_
_platon_squeeze_void_nr
_platon_squeeze_void_average_x
_platon_squeeze_void_average_y
_platon_squeeze_void_average_z
_platon_squeeze_void_volume
_platon_squeeze_void_count_electrons
1 -0.085 -0.062 0.002 5708.7 551.8
